data_7004524
loop_
_publ_author_name
'Fuller, Anna-Marie'
'Mountford, Andrew J.'
'Coles, Simon J.'
'Horton, Peter N.'
'Hughes, David L.'
'Hursthouse, Michael B.'
'Male, Louise'
'Lancaster, Simon J.'

_publ_section_title
;
 The synthesis, molecular structure and supramolecular architecture of
 complexes between the ammonia adduct of tris(pentafluorophenyl)boron
 and a series of mono and polydentate hydrogen-bond acceptors
;
_journal_issue 45
_journal_name_full 'Dalton Transactions'
_journal_page_first 6381
_journal_page_last 6392
_journal_paper_doi 10.1039/b808208a
_journal_year 2008
_chemical_formula_moiety 'C18 H3 B F15 N, C15 H12 N3, C0.5 H Cl'
_chemical_formula_structural '(C6F5)3B.NH3, 1.5(C10H8N2), 0.5(CH2Cl2)'
_chemical_formula_sum 'C33.5 H16 B Cl F15 N4'
_chemical_formula_weight 805.76
_chemical_name_common AnnaF13a
_space_group_IT_number 15
_symmetry_cell_setting monoclinic
_symmetry_space_group_name_Hall '-C 2yc'
_symmetry_space_group_name_H-M 'C 1 2/c 1'
_atom_sites_solution_hydrogens geom
_atom_sites_solution_primary direct
_atom_sites_solution_secondary difmap
_cell_angle_alpha 90.00
_cell_angle_beta 114.527(7)
_cell_angle_gamma 90.00
_cell_formula_units_Z 8
_cell_length_a 20.5853(16)
_cell_length_b 16.0102(10)
_cell_length_c 22.0129(11)
_cell_measurement_temperature 140(1)
_cell_volume 6600.3(8)
_computing_cell_refinement
;
CrysAlis RED, Oxford Diffraction Ltd., Version 1.171.27p20 beta
;
_computing_data_collection
;
CrysAlis CCD, Oxford Diffraction Ltd., Version 1.171.27p20 beta
;
_computing_data_reduction
;
CrysAlis RED, Oxford Diffraction Ltd., Version 1.171.27p20 beta
;
_computing_molecular_graphics 'ORTEP (Johnson, 1971)'
_computing_publication_material 'SHELXL-97 (Sheldrick, 1997b)'
_computing_structure_refinement 'SHELXL-97 (Sheldrick, 1997b)'
_computing_structure_solution 'SHELXS-97 (Sheldrick, 1997a)'
_diffrn_ambient_temperature 140(1)
_diffrn_detector_area_resol_mean 16.0050
_diffrn_measured_fraction_theta_full 0.994
_diffrn_measured_fraction_theta_max 0.994
_diffrn_measurement_device_type 'Oxford Diffraction Xcalibur 3/CCD'
_diffrn_measurement_method 'Thin slice \f and \w scans'
_diffrn_radiation_monochromator graphite
_diffrn_radiation_source 'Enhance (Mo) X-ray Source'
_diffrn_radiation_type Mo-K\a
_diffrn_radiation_wavelength 0.71073
_diffrn_reflns_av_R_equivalents 0.0370
_diffrn_reflns_av_sigmaI/netI 0.0252
_diffrn_reflns_limit_h_max 22
_diffrn_reflns_limit_h_min -22
_diffrn_reflns_limit_k_max 17
_diffrn_reflns_limit_k_min -17
_diffrn_reflns_limit_l_max 23
_diffrn_reflns_limit_l_min -23
_diffrn_reflns_number 27979
_diffrn_reflns_theta_full 22.50
_diffrn_reflns_theta_max 22.50
_diffrn_reflns_theta_min 3.65
_exptl_absorpt_coefficient_mu 0.234
_exptl_absorpt_correction_T_max 0.952
_exptl_absorpt_correction_T_min 0.879
_exptl_absorpt_correction_type multi-scan
_exptl_absorpt_process_details
;
CrysAlis RED, Oxford Diffraction Ltd., Version 1.171.29.9
Empirical absorption correction using spherical harmonics,
implemented in SCALE3 ABSPACK scaling algorithm.
;
_exptl_crystal_colour colourless
_exptl_crystal_density_diffrn 1.622
_exptl_crystal_density_method 'not measured'
_exptl_crystal_description blocks
_exptl_crystal_F_000 3216
_exptl_crystal_size_max 0.48
_exptl_crystal_size_mid 0.22
_exptl_crystal_size_min 0.21
_refine_diff_density_max 0.293
_refine_diff_density_min -0.347
_refine_diff_density_rms 0.040
_refine_ls_extinction_method none
_refine_ls_goodness_of_fit_ref 1.043
_refine_ls_hydrogen_treatment mixed
_refine_ls_matrix_type full
_refine_ls_number_parameters 517
_refine_ls_number_reflns 4295
_refine_ls_number_restraints 0
_refine_ls_restrained_S_all 1.043
_refine_ls_R_factor_all 0.0629
_refine_ls_R_factor_gt 0.0435
_refine_ls_shift/su_max 0.001
_refine_ls_shift/su_mean 0.000
_refine_ls_structure_factor_coef Fsqd
_refine_ls_weighting_details 'calc w=1/[\s^2^(Fo^2^)+(0.0405P)^2^+11.0892P] where P=(Fo^2^+2Fc^2^)/3'
_refine_ls_weighting_scheme calc
_refine_ls_wR_factor_gt 0.0943
_refine_ls_wR_factor_ref 0.1015
_reflns_number_gt 3353
_reflns_number_total 4295
_reflns_threshold_expression I>2sigma(I)
_cod_data_source_file b808208a.txt
_cod_data_source_block 10b
_cod_depositor_comments
;
The following automatic conversions were performed:
'_symmetry_cell_setting' value 'Monoclinic' changed to 'monoclinic'
according to '/home/saulius/struct/CIF-dictionaries/cif_core.dic'
dictionary named 'cif_core.dic' version 2.4.1 from 2010-06-29.

Automatic conversion script
Id: cif_fix_enum 1527 2010-12-29 10:47:43Z saulius 
;
_cod_original_cell_volume 6600.3(7)
_cod_original_sg_symbol_H-M C2/c
_cod_original_formula_sum 'C33.50 H16 B Cl F15 N4'
_cod_database_code 7004524

loop_
_symmetry_equiv_pos_as_xyz
'x, y, z'
'-x, y, -z+1/2'
'x+1/2, y+1/2, z'
'-x+1/2, y+1/2, -z+1/2'
'-x, -y, -z'
'x, -y, z-1/2'
'-x+1/2, -y+1/2, -z'
'x+1/2, -y+1/2, z-1/2'

loop_
_atom_site_label
_atom_site_type_symbol
_atom_site_fract_x
_atom_site_fract_y
_atom_site_fract_z
_atom_site_U_iso_or_equiv
_atom_site_adp_type
_atom_site_occupancy
_atom_site_symmetry_multiplicity
_atom_site_calc_flag
_atom_site_refinement_flags
_atom_site_disorder_assembly
_atom_site_disorder_group
B1 B 0.35254(16) 0.5240(2) 0.56730(16) 0.0303(7) Uani 1 1 d . . .
N1 N 0.30898(14) 0.50708(18) 0.48906(12) 0.0309(6) Uani 1 1 d . . .
F12 F 0.42560(9) 0.56062(13) 0.47831(9) 0.0560(5) Uani 1 1 d . . .
F13 F 0.50222(10) 0.69544(17) 0.48345(12) 0.0971(9) Uani 1 1 d . . .
F14 F 0.53594(11) 0.80631(15) 0.58576(16) 0.1193(12) Uani 1 1 d . . .
F15 F 0.48957(12) 0.77823(13) 0.68242(14) 0.0994(9) Uani 1 1 d . . .
F16 F 0.41069(9) 0.64503(12) 0.67739(10) 0.0609(6) Uani 1 1 d . . .
F22 F 0.50631(8) 0.49640(10) 0.66623(9) 0.0469(5) Uani 1 1 d . . .
F23 F 0.56505(9) 0.35083(12) 0.71256(10) 0.0597(5) Uani 1 1 d . . .
F24 F 0.48890(11) 0.20730(11) 0.67420(11) 0.0712(6) Uani 1 1 d . . .
F25 F 0.34806(11) 0.21491(11) 0.58994(10) 0.0668(6) Uani 1 1 d . . .
F26 F 0.28593(9) 0.36139(10) 0.54553(8) 0.0463(5) Uani 1 1 d . . .
F32 F 0.24712(9) 0.65252(10) 0.50841(8) 0.0467(5) Uani 1 1 d . . .
F33 F 0.14046(10) 0.69557(13) 0.54003(10) 0.0651(6) Uani 1 1 d . . .
F34 F 0.12683(10) 0.62362(13) 0.64613(11) 0.0678(6) Uani 1 1 d . . .
F35 F 0.22228(11) 0.50561(13) 0.71841(10) 0.0650(6) Uani 1 1 d . . .
F36 F 0.32770(10) 0.46008(11) 0.68703(9) 0.0536(5) Uani 1 1 d . . .
C11 C 0.40826(14) 0.59982(17) 0.57433(14) 0.0319(7) Uani 1 1 d . . .
C12 C 0.43703(15) 0.6151(2) 0.52892(16) 0.0432(8) Uani 1 1 d . . .
C13 C 0.47870(17) 0.6836(3) 0.5312(2) 0.0623(11) Uani 1 1 d . . .
C14 C 0.49525(18) 0.7392(2) 0.5824(3) 0.0742(15) Uani 1 1 d . . .
C15 C 0.47132(18) 0.7248(2) 0.6305(2) 0.0647(12) Uani 1 1 d . . .
C16 C 0.42965(16) 0.65714(19) 0.62614(18) 0.0455(8) Uani 1 1 d . . .
C21 C 0.39286(14) 0.43699(16) 0.60057(13) 0.0279(6) Uani 1 1 d . . .
C22 C 0.46392(14) 0.42849(17) 0.64463(14) 0.0318(7) Uani 1 1 d . . .
C23 C 0.49583(15) 0.35357(19) 0.66951(15) 0.0392(8) Uani 1 1 d . . .
C24 C 0.45793(18) 0.28086(19) 0.65108(16) 0.0444(8) Uani 1 1 d . . .
C25 C 0.38678(18) 0.28508(18) 0.60816(16) 0.0416(8) Uani 1 1 d . . .
C26 C 0.35710(15) 0.36140(18) 0.58557(14) 0.0343(7) Uani 1 1 d . . .
C31 C 0.29237(14) 0.55242(17) 0.59451(13) 0.0297(7) Uani 1 1 d . . .
C32 C 0.24274(15) 0.61326(18) 0.56115(14) 0.0355(7) Uani 1 1 d . . .
C33 C 0.18756(16) 0.63752(19) 0.57658(16) 0.0435(8) Uani 1 1 d . . .
C34 C 0.18054(16) 0.6012(2) 0.62958(17) 0.0462(8) Uani 1 1 d . . .
C35 C 0.22855(16) 0.5414(2) 0.66604(16) 0.0433(8) Uani 1 1 d . . .
C36 C 0.28265(15) 0.51885(18) 0.64795(15) 0.0369(7) Uani 1 1 d . . .
C71 C 0.4715(4) 0.0877(5) 0.5294(4) 0.069(2) Uani 0.50 1 d P . .
H71A H 0.4967 0.1315 0.5175 0.083 Uiso 0.50 1 calc PR . .
H71B H 0.4764 0.0981 0.5745 0.083 Uiso 0.50 1 calc PR . .
Cl72 Cl 0.50870(16) -0.00902(18) 0.52589(13) 0.0959(9) Uani 0.50 1 d P . .
Cl73 Cl 0.37903(12) 0.08907(16) 0.47290(12) 0.0917(7) Uani 0.50 1 d P . .
N41 N 0.27215(14) 0.63523(16) 0.38034(13) 0.0459(7) Uani 1 1 d . . .
C42 C 0.20685(17) 0.66778(19) 0.35436(15) 0.0434(8) Uani 1 1 d . . .
H42 H 0.1782 0.6598 0.3773 0.052 Uiso 1 1 calc R . .
C43 C 0.17892(16) 0.71251(18) 0.29588(14) 0.0383(7) Uani 1 1 d . . .
H43 H 0.1325 0.7331 0.2798 0.046 Uiso 1 1 calc R . .
C44 C 0.22052(15) 0.72653(17) 0.26130(14) 0.0329(7) Uani 1 1 d . . .
C45 C 0.28815(16) 0.6925(2) 0.28749(16) 0.0474(8) Uani 1 1 d . . .
H45 H 0.3179 0.6997 0.2656 0.057 Uiso 1 1 calc R . .
C46 C 0.31127(17) 0.6481(2) 0.34598(16) 0.0511(9) Uani 1 1 d . . .
H46 H 0.3570 0.6256 0.3626 0.061 Uiso 1 1 calc R . .
C47 C 0.19506(14) 0.77674(17) 0.19904(14) 0.0324(7) Uani 1 1 d . . .
C48 C 0.15514(15) 0.84865(18) 0.19191(14) 0.0358(7) Uani 1 1 d . . .
H48 H 0.1411 0.8650 0.2252 0.043 Uiso 1 1 calc R . .
C49 C 0.13643(15) 0.89583(19) 0.13446(15) 0.0385(7) Uani 1 1 d . . .
H49 H 0.1104 0.9445 0.1308 0.046 Uiso 1 1 calc R . .
N50 N 0.15329(13) 0.87602(16) 0.08427(12) 0.0411(6) Uani 1 1 d . . .
C51 C 0.19018(17) 0.8053(2) 0.09127(16) 0.0463(8) Uani 1 1 d . . .
H51 H 0.2018 0.7892 0.0564 0.056 Uiso 1 1 calc R . .
C52 C 0.21202(16) 0.7550(2) 0.14693(15) 0.0423(8) Uani 1 1 d . . .
H52 H 0.2380 0.7067 0.1493 0.051 Uiso 1 1 calc R . .
N61 N 0.15765(15) 0.4818(2) 0.39979(19) 0.0699(9) Uani 1 1 d . . .
C62 C 0.15706(17) 0.4590(2) 0.3417(2) 0.0597(11) Uani 1 1 d . . .
H62 H 0.1997 0.4406 0.3411 0.072 Uiso 1 1 calc R . .
C63 C 0.09735(16) 0.4608(2) 0.28214(19) 0.0565(10) Uani 1 1 d . . .
H63 H 0.1001 0.4447 0.2427 0.068 Uiso 1 1 calc R . .
C64 C 0.03300(16) 0.4871(2) 0.2817(2) 0.0576(10) Uani 1 1 d . . .
C65 C 0.0335(2) 0.5116(3) 0.3405(3) 0.111(2) Uani 1 1 d . . .
H65 H -0.0083 0.5306 0.3425 0.134 Uiso 1 1 calc R . .
C66 C 0.0964(2) 0.5083(3) 0.3980(3) 0.120(2) Uani 1 1 d . . .
H66 H 0.0953 0.5260 0.4378 0.144 Uiso 1 1 calc R . .
H1A H 0.2653(18) 0.4858(18) 0.4788(14) 0.041(9) Uiso 1 1 d . . .
H1B H 0.3022(17) 0.556(2) 0.4638(17) 0.060(11) Uiso 1 1 d . . .
H1C H 0.3292(16) 0.469(2) 0.4735(15) 0.042(9) Uiso 1 1 d . . .

loop_
_atom_site_aniso_label
_atom_site_aniso_U_11
_atom_site_aniso_U_22
_atom_site_aniso_U_33
_atom_site_aniso_U_23
_atom_site_aniso_U_13
_atom_site_aniso_U_12
B1 0.0251(17) 0.0356(19) 0.0259(18) 0.0007(14) 0.0065(14) 0.0012(14)
N1 0.0244(14) 0.0353(16) 0.0305(15) -0.0013(13) 0.0089(12) 0.0021(12)
F12 0.0335(10) 0.0942(15) 0.0416(11) 0.0086(11) 0.0170(9) -0.0004(10)
F13 0.0419(12) 0.140(2) 0.0967(18) 0.0728(17) 0.0164(12) -0.0123(13)
F14 0.0523(14) 0.0658(16) 0.184(3) 0.0548(17) -0.0064(16) -0.0254(12)
F15 0.0608(14) 0.0510(14) 0.139(2) -0.0365(15) -0.0061(14) -0.0099(11)
F16 0.0458(11) 0.0714(14) 0.0576(13) -0.0299(10) 0.0137(10) -0.0044(10)
F22 0.0264(9) 0.0444(11) 0.0562(11) 0.0104(9) 0.0034(8) -0.0007(8)
F23 0.0329(10) 0.0690(13) 0.0731(14) 0.0309(10) 0.0180(10) 0.0209(9)
F24 0.0836(15) 0.0416(12) 0.0965(16) 0.0288(11) 0.0455(13) 0.0272(11)
F25 0.0852(15) 0.0344(11) 0.0784(15) 0.0018(10) 0.0316(12) -0.0115(10)
F26 0.0390(10) 0.0474(11) 0.0431(10) 0.0005(8) 0.0078(8) -0.0127(8)
F32 0.0520(11) 0.0466(10) 0.0428(11) 0.0116(8) 0.0209(9) 0.0187(8)
F33 0.0523(12) 0.0746(14) 0.0667(13) 0.0127(11) 0.0229(10) 0.0364(11)
F34 0.0508(12) 0.0829(15) 0.0847(15) -0.0003(12) 0.0433(11) 0.0173(10)
F35 0.0725(14) 0.0779(14) 0.0685(14) 0.0166(11) 0.0532(12) 0.0155(11)
F36 0.0593(12) 0.0656(12) 0.0455(11) 0.0224(9) 0.0313(10) 0.0274(10)
C11 0.0219(14) 0.0298(16) 0.0370(18) 0.0060(14) 0.0053(13) 0.0063(12)
C12 0.0244(16) 0.051(2) 0.041(2) 0.0156(16) 0.0001(15) 0.0032(15)
C13 0.0267(18) 0.074(3) 0.072(3) 0.046(2) 0.0066(19) -0.0003(19)
C14 0.031(2) 0.040(2) 0.112(4) 0.035(3) -0.011(2) -0.0094(17)
C15 0.036(2) 0.031(2) 0.093(3) -0.003(2) -0.008(2) -0.0014(17)
C16 0.0290(17) 0.0348(19) 0.060(2) -0.0018(17) 0.0057(16) 0.0035(15)
C21 0.0279(16) 0.0328(17) 0.0249(15) -0.0011(12) 0.0127(13) 0.0005(13)
C22 0.0285(16) 0.0353(17) 0.0355(17) 0.0004(13) 0.0170(14) 0.0002(14)
C23 0.0307(17) 0.046(2) 0.0433(19) 0.0162(15) 0.0182(15) 0.0160(15)
C24 0.054(2) 0.035(2) 0.055(2) 0.0164(16) 0.0334(18) 0.0191(17)
C25 0.059(2) 0.0265(18) 0.047(2) 0.0009(15) 0.0299(18) -0.0044(16)
C26 0.0335(17) 0.0404(19) 0.0290(17) -0.0011(13) 0.0131(14) -0.0011(14)
C31 0.0251(15) 0.0321(16) 0.0282(16) -0.0027(13) 0.0075(13) 0.0007(13)
C32 0.0371(17) 0.0379(17) 0.0294(17) 0.0005(14) 0.0117(14) 0.0030(14)
C33 0.0318(17) 0.048(2) 0.046(2) -0.0010(16) 0.0108(15) 0.0169(15)
C34 0.0331(18) 0.059(2) 0.055(2) -0.0081(18) 0.0267(17) 0.0069(16)
C35 0.0429(19) 0.052(2) 0.044(2) 0.0024(16) 0.0268(16) 0.0038(16)
C36 0.0359(17) 0.0382(18) 0.0354(18) 0.0043(14) 0.0137(15) 0.0058(14)
C71 0.095(6) 0.053(5) 0.054(5) 0.009(4) 0.025(4) -0.001(4)
Cl72 0.1053(19) 0.0914(18) 0.122(3) 0.0055(19) 0.078(2) 0.0165(14)
Cl73 0.0658(13) 0.1037(18) 0.0876(16) 0.0354(14) 0.0139(12) -0.0043(12)
N41 0.0445(16) 0.0522(17) 0.0411(16) 0.0104(13) 0.0178(14) 0.0108(13)
C42 0.0436(19) 0.053(2) 0.0391(19) 0.0065(16) 0.0224(16) 0.0065(16)
C43 0.0329(16) 0.0464(19) 0.0361(18) 0.0058(15) 0.0147(15) 0.0074(14)
C44 0.0364(17) 0.0341(17) 0.0286(16) 0.0004(13) 0.0137(14) 0.0046(13)
C45 0.0415(19) 0.060(2) 0.049(2) 0.0139(17) 0.0267(17) 0.0139(16)
C46 0.0404(19) 0.067(2) 0.049(2) 0.0175(18) 0.0221(17) 0.0202(17)
C47 0.0283(15) 0.0389(18) 0.0300(17) -0.0015(13) 0.0120(13) -0.0020(13)
C48 0.0316(16) 0.0434(18) 0.0328(17) -0.0012(14) 0.0136(14) -0.0024(14)
C49 0.0324(16) 0.0378(18) 0.0422(19) 0.0023(15) 0.0123(15) -0.0032(13)
N50 0.0379(15) 0.0485(17) 0.0345(15) 0.0033(12) 0.0127(12) -0.0069(13)
C51 0.049(2) 0.058(2) 0.0351(19) -0.0031(17) 0.0204(16) -0.0060(18)
C52 0.0468(19) 0.0469(19) 0.0365(19) 0.0026(15) 0.0207(16) 0.0050(15)
N61 0.0412(19) 0.068(2) 0.092(3) -0.0232(19) 0.0195(18) -0.0094(15)
C62 0.0294(19) 0.059(2) 0.088(3) 0.031(2) 0.021(2) 0.0097(16)
C63 0.035(2) 0.060(2) 0.071(3) 0.0236(19) 0.0190(19) 0.0023(16)
C64 0.0263(17) 0.0319(19) 0.102(3) 0.0010(19) 0.0142(18) -0.0050(14)
C65 0.031(2) 0.121(4) 0.154(5) -0.103(4) 0.010(3) -0.003(2)
C66 0.041(3) 0.150(5) 0.144(5) -0.102(4) 0.014(3) -0.012(3)

loop_
_atom_type_symbol
_atom_type_description
_atom_type_scat_dispersion_real
_atom_type_scat_dispersion_imag
_atom_type_scat_source
C C 0.0033 0.0016 'International Tables Vol C Tables 4.2.6.8 and 6.1.1.4'
H H 0.0000 0.0000 'International Tables Vol C Tables 4.2.6.8 and 6.1.1.4'
B B 0.0013 0.0007 'International Tables Vol C Tables 4.2.6.8 and 6.1.1.4'
N N 0.0061 0.0033 'International Tables Vol C Tables 4.2.6.8 and 6.1.1.4'
F F 0.0171 0.0103 'International Tables Vol C Tables 4.2.6.8 and 6.1.1.4'
Cl Cl 0.1484 0.1585 'International Tables Vol C Tables 4.2.6.8 and 6.1.1.4'

loop_
_geom_angle_atom_site_label_1
_geom_angle_atom_site_label_2
_geom_angle_atom_site_label_3
_geom_angle
_geom_angle_site_symmetry_1
_geom_angle_site_symmetry_3
_geom_angle_publ_flag
N1 B1 C21 107.0(2) . . ?
N1 B1 C11 106.6(2) . . ?
C21 B1 C11 112.7(2) . . ?
N1 B1 C31 105.5(2) . . ?
C21 B1 C31 113.1(2) . . ?
C11 B1 C31 111.4(2) . . ?
B1 N1 H1A 112.9(19) . . ?
B1 N1 H1B 112(2) . . ?
H1A N1 H1B 106(3) . . ?
B1 N1 H1C 112.9(19) . . ?
H1A N1 H1C 103(3) . . ?
H1B N1 H1C 109(3) . . ?
C12 C11 C16 113.2(3) . . ?
C12 C11 B1 124.0(3) . . ?
C16 C11 B1 122.8(3) . . ?
F12 C12 C11 120.1(3) . . ?
F12 C12 C13 115.7(3) . . ?
C11 C12 C13 124.2(4) . . ?
F13 C13 C14 120.5(4) . . ?
F13 C13 C12 120.4(4) . . ?
C14 C13 C12 119.1(4) . . ?
F14 C14 C15 120.7(5) . . ?
F14 C14 C13 120.2(5) . . ?
C15 C14 C13 119.1(3) . . ?
F15 C15 C16 120.7(5) . . ?
F15 C15 C14 119.3(4) . . ?
C16 C15 C14 120.1(4) . . ?
F16 C16 C15 116.6(3) . . ?
F16 C16 C11 119.2(3) . . ?
C15 C16 C11 124.2(4) . . ?
C26 C21 C22 112.6(2) . . ?
C26 C21 B1 121.2(2) . . ?
C22 C21 B1 126.2(2) . . ?
F22 C22 C23 115.6(2) . . ?
F22 C22 C21 120.5(2) . . ?
C23 C22 C21 123.9(3) . . ?
F23 C23 C24 119.3(3) . . ?
F23 C23 C22 120.2(3) . . ?
C24 C23 C22 120.5(3) . . ?
F24 C24 C23 121.0(3) . . ?
F24 C24 C25 120.6(3) . . ?
C23 C24 C25 118.4(3) . . ?
F25 C25 C26 121.4(3) . . ?
F25 C25 C24 119.7(3) . . ?
C26 C25 C24 118.8(3) . . ?
F26 C26 C25 115.8(3) . . ?
F26 C26 C21 118.6(2) . . ?
C25 C26 C21 125.7(3) . . ?
C36 C31 C32 113.0(3) . . ?
C36 C31 B1 126.8(2) . . ?
C32 C31 B1 120.2(2) . . ?
F32 C32 C33 116.0(3) . . ?
F32 C32 C31 119.0(2) . . ?
C33 C32 C31 125.1(3) . . ?
F33 C33 C34 120.1(3) . . ?
F33 C33 C32 121.0(3) . . ?
C34 C33 C32 119.0(3) . . ?
F34 C34 C33 120.5(3) . . ?
F34 C34 C35 120.0(3) . . ?
C33 C34 C35 119.5(3) . . ?
F35 C35 C34 119.9(3) . . ?
F35 C35 C36 120.9(3) . . ?
C34 C35 C36 119.1(3) . . ?
F36 C36 C35 115.0(3) . . ?
F36 C36 C31 120.7(2) . . ?
C35 C36 C31 124.4(3) . . ?
Cl72 C71 Cl73 109.9(4) . . ?
Cl72 C71 H71A 109.7 . . ?
Cl73 C71 H71A 109.7 . . ?
Cl72 C71 H71B 109.7 . . ?
Cl73 C71 H71B 109.7 . . ?
H71A C71 H71B 108.2 . . ?
Cl72 Cl72 C71 81.4(4) 5_656 . ?
Cl72 Cl72 C71 64.5(3) 5_656 5_656 ?
C71 Cl72 C71 145.9(2) . 5_656 ?
C42 N41 C46 116.0(3) . . ?
N41 C42 C43 124.2(3) . . ?
N41 C42 H42 117.9 . . ?
C43 C42 H42 117.9 . . ?
C42 C43 C44 119.2(3) . . ?
C42 C43 H43 120.4 . . ?
C44 C43 H43 120.4 . . ?
C45 C44 C43 117.1(3) . . ?
C45 C44 C47 120.5(3) . . ?
C43 C44 C47 122.4(3) . . ?
C46 C45 C44 119.6(3) . . ?
C46 C45 H45 120.2 . . ?
C44 C45 H45 120.2 . . ?
N41 C46 C45 123.9(3) . . ?
N41 C46 H46 118.0 . . ?
C45 C46 H46 118.0 . . ?
C52 C47 C48 117.4(3) . . ?
C52 C47 C44 121.2(3) . . ?
C48 C47 C44 121.3(3) . . ?
C49 C48 C47 119.0(3) . . ?
C49 C48 H48 120.5 . . ?
C47 C48 H48 120.5 . . ?
N50 C49 C48 124.1(3) . . ?
N50 C49 H49 117.9 . . ?
C48 C49 H49 117.9 . . ?
C49 N50 C51 116.1(3) . . ?
N50 C51 C52 124.0(3) . . ?
N50 C51 H51 118.0 . . ?
C52 C51 H51 118.0 . . ?
C47 C52 C51 119.5(3) . . ?
C47 C52 H52 120.3 . . ?
C51 C52 H52 120.3 . . ?
C66 N61 C62 115.8(4) . . ?
N61 C62 C63 124.1(3) . . ?
N61 C62 H62 118.0 . . ?
C63 C62 H62 118.0 . . ?
C62 C63 C64 119.2(4) . . ?
C62 C63 H63 120.4 . . ?
C64 C63 H63 120.4 . . ?
C65 C64 C63 117.1(3) . . ?
C65 C64 C64 122.6(4) . 2 ?
C63 C64 C64 120.3(5) . 2 ?
C64 C65 C66 119.8(4) . . ?
C64 C65 H65 120.1 . . ?
C66 C65 H65 120.1 . . ?
N61 C66 C65 124.1(5) . . ?
N61 C66 H66 118.0 . . ?
C65 C66 H66 118.0 . . ?

loop_
_geom_bond_atom_site_label_1
_geom_bond_atom_site_label_2
_geom_bond_distance
_geom_bond_site_symmetry_2
_geom_bond_publ_flag
B1 N1 1.600(4) . ?
B1 C21 1.631(4) . ?
B1 C11 1.633(4) . ?
B1 C31 1.648(4) . ?
N1 H1A 0.90(3) . ?
N1 H1B 0.93(4) . ?
N1 H1C 0.89(3) . ?
F12 C12 1.356(4) . ?
F13 C13 1.340(4) . ?
F14 C14 1.345(4) . ?
F15 C15 1.349(5) . ?
F16 C16 1.352(4) . ?
F22 C22 1.351(3) . ?
F23 C23 1.345(3) . ?
F24 C24 1.335(3) . ?
F25 C25 1.339(3) . ?
F26 C26 1.361(3) . ?
F32 C32 1.356(3) . ?
F33 C33 1.343(3) . ?
F34 C34 1.349(3) . ?
F35 C35 1.341(3) . ?
F36 C36 1.350(3) . ?
C11 C12 1.379(4) . ?
C11 C16 1.386(4) . ?
C12 C13 1.381(5) . ?
C13 C14 1.364(6) . ?
C14 C15 1.361(6) . ?
C15 C16 1.361(5) . ?
C21 C26 1.383(4) . ?
C21 C22 1.386(4) . ?
C22 C23 1.368(4) . ?
C23 C24 1.366(4) . ?
C24 C25 1.376(4) . ?
C25 C26 1.364(4) . ?
C31 C36 1.381(4) . ?
C31 C32 1.382(4) . ?
C32 C33 1.370(4) . ?
C33 C34 1.364(4) . ?
C34 C35 1.370(4) . ?
C35 C36 1.378(4) . ?
C71 Cl72 1.743(8) . ?
C71 Cl73 1.790(8) . ?
C71 H71A 0.9700 . ?
C71 H71B 0.9700 . ?
Cl72 Cl72 1.083(5) 5_656 ?
Cl72 C71 1.909(8) 5_656 ?
N41 C42 1.329(4) . ?
N41 C46 1.330(4) . ?
C42 C43 1.373(4) . ?
C42 H42 0.9300 . ?
C43 C44 1.380(4) . ?
C43 H43 0.9300 . ?
C44 C45 1.379(4) . ?
C44 C47 1.484(4) . ?
C45 C46 1.372(4) . ?
C45 H45 0.9300 . ?
C46 H46 0.9300 . ?
C47 C52 1.375(4) . ?
C47 C48 1.385(4) . ?
C48 C49 1.384(4) . ?
C48 H48 0.9300 . ?
C49 N50 1.327(4) . ?
C49 H49 0.9300 . ?
N50 C51 1.336(4) . ?
C51 C52 1.377(4) . ?
C51 H51 0.9300 . ?
C52 H52 0.9300 . ?
N61 C66 1.315(5) . ?
N61 C62 1.326(5) . ?
C62 C63 1.375(5) . ?
C62 H62 0.9300 . ?
C63 C64 1.386(5) . ?
C63 H63 0.9300 . ?
C64 C65 1.350(6) . ?
C64 C64 1.489(7) 2 ?
C65 C66 1.387(6) . ?
C65 H65 0.9300 . ?
C66 H66 0.9300 . ?

loop_
_geom_hbond_atom_site_label_D
_geom_hbond_atom_site_label_H
_geom_hbond_atom_site_label_A
_geom_hbond_distance_DH
_geom_hbond_distance_HA
_geom_hbond_distance_DA
_geom_hbond_angle_DHA
_geom_hbond_site_symmetry_A
N1 H1A N61 0.90(3) 2.18(3) 2.941(4) 142(3) .
N1 H1B N41 0.93(4) 2.11(4) 3.001(4) 161(3) .
N1 H1C N50 0.89(3) 2.08(3) 2.942(4) 163(3) 4_545
N1 H1B F32 0.93(4) 2.36(3) 2.770(3) 106(2) .

loop_
_geom_torsion_atom_site_label_1
_geom_torsion_atom_site_label_2
_geom_torsion_atom_site_label_3
_geom_torsion_atom_site_label_4
_geom_torsion
_geom_torsion_site_symmetry_1
_geom_torsion_site_symmetry_2
_geom_torsion_site_symmetry_3
_geom_torsion_site_symmetry_4
_geom_torsion_publ_flag
N1 B1 C11 C12 -29.4(3) . . . . ?
C21 B1 C11 C12 87.7(3) . . . . ?
C31 B1 C11 C12 -144.0(3) . . . . ?
N1 B1 C11 C16 148.6(3) . . . . ?
C21 B1 C11 C16 -94.3(3) . . . . ?
C31 B1 C11 C16 34.0(3) . . . . ?
C16 C11 C12 F12 174.8(2) . . . . ?
B1 C11 C12 F12 -7.1(4) . . . . ?
C16 C11 C12 C13 -4.6(4) . . . . ?
B1 C11 C12 C13 173.5(3) . . . . ?
F12 C12 C13 F13 3.3(4) . . . . ?
C11 C12 C13 F13 -177.3(3) . . . . ?
F12 C12 C13 C14 -177.1(3) . . . . ?
C11 C12 C13 C14 2.4(5) . . . . ?
F13 C13 C14 F14 -0.6(5) . . . . ?
C12 C13 C14 F14 179.8(3) . . . . ?
F13 C13 C14 C15 -179.2(3) . . . . ?
C12 C13 C14 C15 1.2(5) . . . . ?
F14 C14 C15 F15 -0.8(5) . . . . ?
C13 C14 C15 F15 177.8(3) . . . . ?
F14 C14 C15 C16 179.4(3) . . . . ?
C13 C14 C15 C16 -2.0(5) . . . . ?
F15 C15 C16 F16 -2.7(4) . . . . ?
C14 C15 C16 F16 177.1(3) . . . . ?
F15 C15 C16 C11 179.6(3) . . . . ?
C14 C15 C16 C11 -0.6(5) . . . . ?
C12 C11 C16 F16 -173.9(2) . . . . ?
B1 C11 C16 F16 7.9(4) . . . . ?
C12 C11 C16 C15 3.7(4) . . . . ?
B1 C11 C16 C15 -174.4(3) . . . . ?
N1 B1 C21 C26 -46.6(3) . . . . ?
C11 B1 C21 C26 -163.5(2) . . . . ?
C31 B1 C21 C26 69.1(3) . . . . ?
N1 B1 C21 C22 132.5(3) . . . . ?
C11 B1 C21 C22 15.6(4) . . . . ?
C31 B1 C21 C22 -111.8(3) . . . . ?
C26 C21 C22 F22 -178.1(2) . . . . ?
B1 C21 C22 F22 2.8(4) . . . . ?
C26 C21 C22 C23 1.4(4) . . . . ?
B1 C21 C22 C23 -177.8(3) . . . . ?
F22 C22 C23 F23 0.0(4) . . . . ?
C21 C22 C23 F23 -179.4(3) . . . . ?
F22 C22 C23 C24 179.9(3) . . . . ?
C21 C22 C23 C24 0.5(5) . . . . ?
F23 C23 C24 F24 -1.2(4) . . . . ?
C22 C23 C24 F24 178.8(3) . . . . ?
F23 C23 C24 C25 178.6(3) . . . . ?
C22 C23 C24 C25 -1.3(5) . . . . ?
F24 C24 C25 F25 0.7(4) . . . . ?
C23 C24 C25 F25 -179.1(3) . . . . ?
F24 C24 C25 C26 -179.9(3) . . . . ?
C23 C24 C25 C26 0.3(4) . . . . ?
F25 C25 C26 F26 2.0(4) . . . . ?
C24 C25 C26 F26 -177.4(3) . . . . ?
F25 C25 C26 C21 -178.8(3) . . . . ?
C24 C25 C26 C21 1.8(5) . . . . ?
C22 C21 C26 F26 176.6(2) . . . . ?
B1 C21 C26 F26 -4.2(4) . . . . ?
C22 C21 C26 C25 -2.6(4) . . . . ?
B1 C21 C26 C25 176.7(3) . . . . ?
N1 B1 C31 C36 128.0(3) . . . . ?
C21 B1 C31 C36 11.4(4) . . . . ?
C11 B1 C31 C36 -116.7(3) . . . . ?
N1 B1 C31 C32 -48.9(3) . . . . ?
C21 B1 C31 C32 -165.5(2) . . . . ?
C11 B1 C31 C32 66.4(3) . . . . ?
C36 C31 C32 F32 178.7(2) . . . . ?
B1 C31 C32 F32 -4.0(4) . . . . ?
C36 C31 C32 C33 -2.0(4) . . . . ?
B1 C31 C32 C33 175.3(3) . . . . ?
F32 C32 C33 F33 1.3(4) . . . . ?
C31 C32 C33 F33 -177.9(3) . . . . ?
F32 C32 C33 C34 -179.2(3) . . . . ?
C31 C32 C33 C34 1.5(5) . . . . ?
F33 C33 C34 F34 -0.6(5) . . . . ?
C32 C33 C34 F34 180.0(3) . . . . ?
F33 C33 C34 C35 179.3(3) . . . . ?
C32 C33 C34 C35 -0.1(5) . . . . ?
F34 C34 C35 F35 -0.4(5) . . . . ?
C33 C34 C35 F35 179.7(3) . . . . ?
F34 C34 C35 C36 179.4(3) . . . . ?
C33 C34 C35 C36 -0.5(5) . . . . ?
F35 C35 C36 F36 -0.8(4) . . . . ?
C34 C35 C36 F36 179.5(3) . . . . ?
F35 C35 C36 C31 179.6(3) . . . . ?
C34 C35 C36 C31 -0.2(5) . . . . ?
C32 C31 C36 F36 -178.3(3) . . . . ?
B1 C31 C36 F36 4.6(4) . . . . ?
C32 C31 C36 C35 1.4(4) . . . . ?
B1 C31 C36 C35 -175.7(3) . . . . ?
Cl73 C71 Cl72 Cl72 59.3(5) . . . 5_656 ?
Cl73 C71 Cl72 C71 59.3(5) . . . 5_656 ?
C46 N41 C42 C43 -0.1(5) . . . . ?
N41 C42 C43 C44 -1.0(5) . . . . ?
C42 C43 C44 C45 1.4(4) . . . . ?
C42 C43 C44 C47 -177.8(3) . . . . ?
C43 C44 C45 C46 -0.8(5) . . . . ?
C47 C44 C45 C46 178.4(3) . . . . ?
C42 N41 C46 C45 0.7(5) . . . . ?
C44 C45 C46 N41 -0.2(5) . . . . ?
C45 C44 C47 C52 38.5(4) . . . . ?
C43 C44 C47 C52 -142.4(3) . . . . ?
C45 C44 C47 C48 -139.6(3) . . . . ?
C43 C44 C47 C48 39.6(4) . . . . ?
C52 C47 C48 C49 -2.0(4) . . . . ?
C44 C47 C48 C49 176.1(3) . . . . ?
C47 C48 C49 N50 1.2(4) . . . . ?
C48 C49 N50 C51 0.5(4) . . . . ?
C49 N50 C51 C52 -1.5(4) . . . . ?
C48 C47 C52 C51 1.1(4) . . . . ?
C44 C47 C52 C51 -177.0(3) . . . . ?
N50 C51 C52 C47 0.6(5) . . . . ?
C66 N61 C62 C63 -0.8(6) . . . . ?
N61 C62 C63 C64 -0.7(5) . . . . ?
C62 C63 C64 C65 1.6(5) . . . . ?
C62 C63 C64 C64 -178.0(3) . . . 2 ?
C63 C64 C65 C66 -1.1(7) . . . . ?
C64 C64 C65 C66 178.5(4) 2 . . . ?
C62 N61 C66 C65 1.4(8) . . . . ?
C64 C65 C66 N61 -0.5(9) . . . . ?
